data_1569658
loop_
_publ_author_name
'Li, Dong-Yang'
'Shang, Yan-Bing'
'Liu, Qi'
'Zhang, Hua-Wu'
'Zhang, Xin-Yue'
'Yue, Cheng-Yang'
'Lei, Xiao-Wu'

_publ_section_title
;
 0D hybrid indium halide as a highly efficient X-ray scintillation and
 ultra-sensitive fluorescent probe.
;
_journal_issue 11
_journal_name_full 'Materials horizons'
_journal_page_first 5004
_journal_page_last 5015
_journal_paper_doi 10.1039/d3mh00536d
_journal_volume 10
_journal_year 2023
_chemical_formula_moiety '2(Cl3 In0.5), C6 H20 N3, H2 O'
_chemical_formula_sum 'C6 H22 Cl6 In N3 O'
_chemical_formula_weight 479.78
_space_group_crystal_system triclinic
_space_group_IT_number 2
_space_group_name_Hall '-P 1'
_space_group_name_H-M_alt 'P -1'
_atom_sites_solution_hydrogens mixed
_atom_sites_solution_primary dual
_audit_creation_date 2022-11-25
_audit_creation_method
;
Olex2 1.5
(compiled 2021.12.09 svn.r5202d8cf for OlexSys, GUI svn.r6439)
;
_audit_update_record
;
2022-12-30 deposited with the CCDC.	2023-08-07 downloaded from the CCDC.
;
_cell_angle_alpha 94.6940(10)
_cell_angle_beta 107.997(2)
_cell_angle_gamma 109.4970(10)
_cell_formula_units_Z 2
_cell_length_a 7.54750(10)
_cell_length_b 10.68050(10)
_cell_length_c 11.8682(2)
_cell_measurement_reflns_used 9685
_cell_measurement_temperature 273
_cell_measurement_theta_max 50.698
_cell_measurement_theta_min 4.524
_cell_volume 839.27(2)
_computing_molecular_graphics 'Olex2 1.5 (Dolomanov et al., 2009)'
_computing_publication_material 'Olex2 1.5 (Dolomanov et al., 2009)'
_computing_structure_refinement 'SHELXL 2018/3 (Sheldrick, 2015)'
_computing_structure_solution 'SHELXT 2014/5 (Sheldrick, 2014)'
_diffrn_ambient_temperature 273
_diffrn_measured_fraction_theta_full 0.999
_diffrn_measured_fraction_theta_max 0.966
_diffrn_measurement_device_type 'Bruker APEX-II CCD'
_diffrn_measurement_method '\f and \w scans'
_diffrn_radiation_monochromator graphite
_diffrn_radiation_type CuK\a
_diffrn_radiation_wavelength 1.54178
_diffrn_reflns_av_R_equivalents 0.0350
_diffrn_reflns_av_unetI/netI 0.0214
_diffrn_reflns_Laue_measured_fraction_full 0.999
_diffrn_reflns_Laue_measured_fraction_max 0.966
_diffrn_reflns_limit_h_max 8
_diffrn_reflns_limit_h_min -9
_diffrn_reflns_limit_k_max 13
_diffrn_reflns_limit_k_min -13
_diffrn_reflns_limit_l_max 14
_diffrn_reflns_limit_l_min -13
_diffrn_reflns_number 17384
_diffrn_reflns_point_group_measured_fraction_full 0.999
_diffrn_reflns_point_group_measured_fraction_max 0.966
_diffrn_reflns_theta_full 67.679
_diffrn_reflns_theta_max 76.173
_diffrn_reflns_theta_min 4.002
_diffrn_standards_number 0
_exptl_absorpt_coefficient_mu 19.974
_exptl_absorpt_correction_type none
_exptl_crystal_colour 'dull light gray'
_exptl_crystal_colour_lustre dull
_exptl_crystal_colour_modifier light
_exptl_crystal_colour_primary gray
_exptl_crystal_density_diffrn 1.899
_exptl_crystal_description plate
_exptl_crystal_F_000 476
_exptl_crystal_size_max 0.12
_exptl_crystal_size_mid 0.11
_exptl_crystal_size_min 0.1
_refine_diff_density_max 0.745
_refine_diff_density_min -1.233
_refine_diff_density_rms 0.097
_refine_ls_extinction_coef 0.00278(17)
_refine_ls_extinction_expression Fc^*^=kFc[1+0.001xFc^2^\l^3^/sin(2\q)]^-1/4^
_refine_ls_extinction_method 'SHELXL-2018/3 (Sheldrick 2018)'
_refine_ls_goodness_of_fit_ref 1.048
_refine_ls_hydrogen_treatment mixed
_refine_ls_matrix_type full
_refine_ls_number_parameters 166
_refine_ls_number_reflns 3389
_refine_ls_number_restraints 2
_refine_ls_restrained_S_all 1.048
_refine_ls_R_factor_all 0.0251
_refine_ls_R_factor_gt 0.0231
_refine_ls_shift/su_max 0.001
_refine_ls_shift/su_mean 0.000
_refine_ls_structure_factor_coef Fsqd
_refine_ls_weighting_details 'w=1/[\s^2^(Fo^2^)+(0.0439P)^2^+0.2819P] where P=(Fo^2^+2Fc^2^)/3'
_refine_ls_weighting_scheme calc
_refine_ls_wR_factor_gt 0.0625
_refine_ls_wR_factor_ref 0.0632
_reflns_Friedel_coverage 0.000
_reflns_number_gt 3295
_reflns_number_total 3389
_reflns_threshold_expression 'I > 2\s(I)'
_cod_data_source_file d3mh00536d2.cif
_cod_data_source_block 1
_cod_depositor_comments 'Adding full bibliography for 1569658--1569659.cif.'
_cod_database_code 1569658
_shelx_shelxl_version_number 2018/3
_shelx_space_group_comment
;
The symmetry employed for this shelxl refinement is uniquely defined
by the following loop, which should always be used as a source of
symmetry information in preference to the above space-group names.
They are only intended as comments.
;
_olex2_refinement_description
;
1. Others
 Fixed Sof: In1(0.5) In2(0.5)
 Fixed Uiso: H00U(0.085) H1(0.034) H2(0.034) H3(0.034) H19(0.046) H20(0.046)
 H21(0.046) H11(0.032) H13(0.032) H4(0.035) H5(0.035) H6(0.033) H7(0.033)
 H9(0.036) H10(0.036) H14(0.031) H16(0.031) H17(0.039) H18(0.039) H22(0.044)
 H23(0.044) H24(0.055)
 Fixed X: In1(0) In2(1) H00U(0.073937) H1(0.728592) H2(0.51431) H3(0.645024)
 H19(0.356792) H20(0.14709) H21(0.210349) H11(0.37308) H13(0.479123)
 H4(0.505471) H5(0.73628) H6(0.808567) H7(0.581128) H9(0.666417) H10(0.784258)
 H14(0.515913) H16(0.608027) H17(0.189026) H18(0.288095) H22(0.41239)
 H23(0.180223)
 Fixed Y: In1(0.5) In2(1) H00U(0.821328) H1(0.827018) H2(0.753903)
 H3(0.679498) H19(0.805937) H20(0.743895) H21(0.709756) H11(0.765049)
 H13(0.675813) H4(0.868945) H5(0.957105) H6(0.762153) H7(0.670295) H9(0.952464)
 H10(0.855697) H14(0.824289) H16(0.713096) H17(0.651974) H18(0.543844)
 H22(0.615332) H23(0.531424)
 Fixed Z: In1(0.5) In2(1) H00U(0.227207) H1(0.718568) H2(0.652717)
 H3(0.690111) H19(-0.088214) H20(-0.099934) H21(-0.198218) H11(0.272875)
 H13(0.302456) H4(0.485017) H5(0.54695) H6(0.561706) H7(0.491479) H9(0.344368)
 H10(0.374691) H14(0.127337) H16(0.154237) H17(0.073143) H18(0.089739) H22(-
 0.06922) H23(-0.111514)
;
_olex2_submission_special_instructions 'No special instructions were received'

loop_
_space_group_symop_operation_xyz
'x, y, z'
'-x, -y, -z'

loop_
_atom_site_label
_atom_site_type_symbol
_atom_site_fract_x
_atom_site_fract_y
_atom_site_fract_z
_atom_site_U_iso_or_equiv
_atom_site_adp_type
_atom_site_occupancy
_atom_site_site_symmetry_order
_atom_site_calc_flag
_atom_site_refinement_flags_posn
_atom_site_refinement_flags_adp
_atom_site_refinement_flags_occupancy
_atom_site_disorder_assembly
_atom_site_disorder_group
In1 In 0.000000 0.500000 0.500000 0.01799(8) Uani 1 2 d S . P . .
Cl4 Cl 0.18155(8) 0.75080(5) 0.57756(5) 0.02945(13) Uani 1 1 d . . . . .
Cl5 Cl 0.17637(8) 0.49675(5) 0.34984(5) 0.02760(13) Uani 1 1 d . . . . .
Cl6 Cl 0.27539(8) 0.46447(5) 0.66468(4) 0.02966(13) Uani 1 1 d . . . . .
In2 In 1.000000 1.000000 1.000000 0.01966(8) Uani 1 2 d S . P . .
Cl1 Cl 1.06980(8) 0.98149(5) 0.80892(5) 0.03187(13) Uani 1 1 d . . . . .
Cl2 Cl 0.64965(8) 0.98463(5) 0.88304(5) 0.03236(14) Uani 1 1 d . . . . .
Cl3 Cl 0.86276(9) 0.74343(5) 0.96579(6) 0.03491(14) Uani 1 1 d . . . . .
O1 O 0.1415(4) 0.7918(2) 0.2823(2) 0.0568(6) Uani 1 1 d DG . . . .
H00U H 0.073937 0.821328 0.227207 0.085 Uiso 1 1 d DG U . . .
N1 N 0.6364(3) 0.75374(19) 0.66390(16) 0.0283(4) Uani 1 1 d . . . . .
H1 H 0.728592 0.827018 0.718568 0.034 Uiso 1 1 calc R U . . .
H2 H 0.514310 0.753903 0.652717 0.034 Uiso 1 1 calc R U . . .
H3 H 0.645024 0.679498 0.690111 0.034 Uiso 1 1 calc R U . . .
N2 N 0.2462(3) 0.7306(2) -0.11815(19) 0.0386(5) Uani 1 1 d . . . . .
H19 H 0.356792 0.805937 -0.088214 0.046 Uiso 1 1 calc R U . . .
H20 H 0.147090 0.743895 -0.099934 0.046 Uiso 1 1 calc R U . . .
H21 H 0.210349 0.709756 -0.198218 0.046 Uiso 1 1 calc R U . . .
N3 N 0.4859(3) 0.75293(18) 0.27725(18) 0.0269(4) Uani 1 1 d . . . . .
H11 H 0.373080 0.765049 0.272875 0.032 Uiso 1 1 calc R U . . .
H13 H 0.479123 0.675813 0.302456 0.032 Uiso 1 1 calc R U . . .
C1 C 0.6389(4) 0.8722(2) 0.4932(2) 0.0293(5) Uani 1 1 d . . . . .
H4 H 0.505471 0.868945 0.485017 0.035 Uiso 1 1 calc R U . . .
H5 H 0.736280 0.957105 0.546950 0.035 Uiso 1 1 calc R U . . .
C2 C 0.6717(4) 0.7551(2) 0.54796(19) 0.0278(4) Uani 1 1 d . . . . .
H6 H 0.808567 0.762153 0.561706 0.033 Uiso 1 1 calc R U . . .
H7 H 0.581128 0.670295 0.491479 0.033 Uiso 1 1 calc R U . . .
C3 C 0.6600(4) 0.8673(2) 0.3694(2) 0.0299(5) Uani 1 1 d . . . . .
H9 H 0.666417 0.952464 0.344368 0.036 Uiso 1 1 calc R U . . .
H10 H 0.784258 0.855697 0.374691 0.036 Uiso 1 1 calc R U . . .
C4 C 0.4957(3) 0.7384(2) 0.15333(19) 0.0254(4) Uani 1 1 d . . . . .
H14 H 0.515913 0.824289 0.127337 0.031 Uiso 1 1 calc R U . . .
H16 H 0.608027 0.713096 0.154237 0.031 Uiso 1 1 calc R U . . .
C5 C 0.3009(4) 0.6305(2) 0.0664(2) 0.0322(5) Uani 1 1 d . . . . .
H17 H 0.189026 0.651974 0.073143 0.039 Uiso 1 1 calc R U . . .
H18 H 0.288095 0.543844 0.089739 0.039 Uiso 1 1 calc R U . . .
C6 C 0.2870(4) 0.6169(2) -0.0646(2) 0.0368(5) Uani 1 1 d . . . . .
H22 H 0.412390 0.615332 -0.069220 0.044 Uiso 1 1 calc R U . . .
H23 H 0.180223 0.531424 -0.111514 0.044 Uiso 1 1 calc R U . . .
H24 H 0.057(4) 0.735(3) 0.308(3) 0.055 Uiso 1 1 d D U . . .

loop_
_atom_site_aniso_label
_atom_site_aniso_U_11
_atom_site_aniso_U_22
_atom_site_aniso_U_33
_atom_site_aniso_U_23
_atom_site_aniso_U_13
_atom_site_aniso_U_12
In1 0.01922(12) 0.01832(11) 0.01593(12) 0.00122(7) 0.00627(8) 0.00704(8)
Cl4 0.0271(3) 0.0199(2) 0.0386(3) -0.0008(2) 0.0132(2) 0.00592(19)
Cl5 0.0318(3) 0.0295(2) 0.0289(3) 0.00795(19) 0.0185(2) 0.0129(2)
Cl6 0.0332(3) 0.0384(3) 0.0202(2) 0.00371(19) 0.0050(2) 0.0218(2)
In2 0.02103(12) 0.01940(12) 0.01605(12) 0.00090(7) 0.00605(8) 0.00578(8)
Cl1 0.0300(3) 0.0386(3) 0.0211(2) -0.0001(2) 0.0133(2) 0.0035(2)
Cl2 0.0243(2) 0.0369(3) 0.0332(3) 0.0038(2) 0.0052(2) 0.0137(2)
Cl3 0.0389(3) 0.0196(2) 0.0440(3) 0.0042(2) 0.0162(3) 0.0078(2)
O1 0.0619(14) 0.0744(14) 0.0626(14) 0.0451(12) 0.0351(11) 0.0417(12)
N1 0.0275(9) 0.0334(9) 0.0192(9) 0.0027(7) 0.0071(7) 0.0074(7)
N2 0.0391(11) 0.0464(12) 0.0230(10) 0.0064(9) 0.0093(9) 0.0092(9)
N3 0.0333(10) 0.0257(9) 0.0181(8) 0.0033(7) 0.0082(7) 0.0079(8)
C1 0.0371(12) 0.0265(10) 0.0213(11) 0.0000(8) 0.0090(9) 0.0109(9)
C2 0.0357(11) 0.0336(11) 0.0174(10) 0.0020(8) 0.0091(9) 0.0183(9)
C3 0.0345(11) 0.0246(10) 0.0224(11) 0.0021(8) 0.0097(9) 0.0024(9)
C4 0.0295(10) 0.0282(10) 0.0189(10) 0.0038(8) 0.0090(8) 0.0111(9)
C5 0.0382(13) 0.0262(10) 0.0248(12) 0.0026(9) 0.0089(10) 0.0061(9)
C6 0.0421(13) 0.0390(12) 0.0222(11) -0.0060(9) 0.0072(10) 0.0137(10)

loop_
_atom_type_symbol
_atom_type_description
_atom_type_scat_dispersion_real
_atom_type_scat_dispersion_imag
_atom_type_scat_source
C C 0.0181 0.0091 'International Tables Vol C Tables 4.2.6.8 and 6.1.1.4'
H H 0.0000 0.0000 'International Tables Vol C Tables 4.2.6.8 and 6.1.1.4'
Cl Cl 0.3639 0.7018 'International Tables Vol C Tables 4.2.6.8 and 6.1.1.4'
In In 0.0822 5.0449 'International Tables Vol C Tables 4.2.6.8 and 6.1.1.4'
N N 0.0311 0.0180 'International Tables Vol C Tables 4.2.6.8 and 6.1.1.4'
O O 0.0492 0.0322 'International Tables Vol C Tables 4.2.6.8 and 6.1.1.4'

loop_
_geom_angle_atom_site_label_1
_geom_angle_atom_site_label_2
_geom_angle_atom_site_label_3
_geom_angle
_geom_angle_site_symmetry_1
_geom_angle_site_symmetry_3
_geom_angle_publ_flag
Cl4 In1 Cl4 180.0 . 2_566 ?
Cl4 In1 Cl5 87.161(17) 2_566 . ?
Cl4 In1 Cl5 87.161(17) . 2_566 ?
Cl4 In1 Cl5 92.839(17) . . ?
Cl4 In1 Cl5 92.840(17) 2_566 2_566 ?
Cl4 In1 Cl6 88.847(18) . . ?
Cl4 In1 Cl6 91.153(18) . 2_566 ?
Cl4 In1 Cl6 91.153(18) 2_566 . ?
Cl4 In1 Cl6 88.847(18) 2_566 2_566 ?
Cl5 In1 Cl5 180.00(2) . 2_566 ?
Cl6 In1 Cl5 91.958(18) 2_566 2_566 ?
Cl6 In1 Cl5 88.042(18) . 2_566 ?
Cl6 In1 Cl5 88.042(18) 2_566 . ?
Cl6 In1 Cl5 91.958(18) . . ?
Cl6 In1 Cl6 180.0 . 2_566 ?
Cl1 In2 Cl1 180.0 2_777 . ?
Cl1 In2 Cl2 90.349(19) . . ?
Cl1 In2 Cl2 89.651(19) 2_777 . ?
Cl1 In2 Cl2 89.651(19) . 2_777 ?
Cl1 In2 Cl2 90.349(19) 2_777 2_777 ?
Cl1 In2 Cl3 88.58(2) 2_777 2_777 ?
Cl1 In2 Cl3 88.58(2) . . ?
Cl1 In2 Cl3 91.42(2) . 2_777 ?
Cl1 In2 Cl3 91.41(2) 2_777 . ?
Cl2 In2 Cl2 180.0 2_777 . ?
Cl2 In2 Cl3 88.344(19) . . ?
Cl2 In2 Cl3 91.657(19) 2_777 . ?
Cl2 In2 Cl3 88.343(19) 2_777 2_777 ?
Cl2 In2 Cl3 91.656(19) . 2_777 ?
Cl3 In2 Cl3 180.0 2_777 . ?
H00U O1 H24 107.7 . . ?
H1 N1 H3 109.5 . . ?
H2 N1 H1 109.5 . . ?
H2 N1 H3 109.5 . . ?
C2 N1 H1 109.5 . . ?
C2 N1 H2 109.5 . . ?
C2 N1 H3 109.5 . . ?
H19 N2 H20 109.5 . . ?
H21 N2 H19 109.5 . . ?
H21 N2 H20 109.5 . . ?
C6 N2 H19 109.5 . . ?
C6 N2 H20 109.5 . . ?
C6 N2 H21 109.5 . . ?
H13 N3 H11 107.6 . . ?
C3 N3 H11 108.6 . . ?
C3 N3 H13 108.6 . . ?
C4 N3 H11 108.6 . . ?
C4 N3 H13 108.6 . . ?
C4 N3 C3 114.59(18) . . ?
H5 C1 H4 108.0 . . ?
C2 C1 H4 109.3 . . ?
C2 C1 H5 109.3 . . ?
C2 C1 C3 111.57(18) . . ?
C3 C1 H4 109.3 . . ?
C3 C1 H5 109.3 . . ?
N1 C2 C1 111.65(18) . . ?
N1 C2 H6 109.3 . . ?
N1 C2 H7 109.3 . . ?
C1 C2 H6 109.3 . . ?
C1 C2 H7 109.3 . . ?
H7 C2 H6 108.0 . . ?
N3 C3 C1 110.75(18) . . ?
N3 C3 H9 109.5 . . ?
N3 C3 H10 109.5 . . ?
C1 C3 H9 109.5 . . ?
C1 C3 H10 109.5 . . ?
H9 C3 H10 108.1 . . ?
N3 C4 H14 109.8 . . ?
N3 C4 H16 109.8 . . ?
N3 C4 C5 109.23(18) . . ?
H16 C4 H14 108.3 . . ?
C5 C4 H14 109.8 . . ?
C5 C4 H16 109.8 . . ?
C4 C5 H17 108.9 . . ?
C4 C5 H18 108.9 . . ?
C4 C5 C6 113.5(2) . . ?
H17 C5 H18 107.7 . . ?
C6 C5 H17 108.9 . . ?
C6 C5 H18 108.9 . . ?
N2 C6 C5 112.04(19) . . ?
N2 C6 H22 109.2 . . ?
N2 C6 H23 109.2 . . ?
C5 C6 H22 109.2 . . ?
C5 C6 H23 109.2 . . ?
H22 C6 H23 107.9 . . ?

loop_
_geom_bond_atom_site_label_1
_geom_bond_atom_site_label_2
_geom_bond_distance
_geom_bond_site_symmetry_2
_geom_bond_publ_flag
In1 Cl4 2.5034(5) . ?
In1 Cl4 2.5034(5) 2_566 ?
In1 Cl5 2.5369(5) 2_566 ?
In1 Cl5 2.5369(5) . ?
In1 Cl6 2.5341(5) . ?
In1 Cl6 2.5341(5) 2_566 ?
In2 Cl1 2.4888(5) . ?
In2 Cl1 2.4888(5) 2_777 ?
In2 Cl2 2.5200(5) 2_777 ?
In2 Cl2 2.5200(5) . ?
In2 Cl3 2.5319(5) 2_777 ?
In2 Cl3 2.5319(5) . ?
O1 H00U 0.8500 . ?
O1 H24 0.879(18) . ?
N1 H1 0.8900 . ?
N1 H2 0.8900 . ?
N1 H3 0.8900 . ?
N1 C2 1.481(3) . ?
N2 H19 0.8900 . ?
N2 H20 0.8900 . ?
N2 H21 0.8900 . ?
N2 C6 1.493(3) . ?
N3 H11 0.8900 . ?
N3 H13 0.8900 . ?
N3 C3 1.496(3) . ?
N3 C4 1.493(3) . ?
C1 H4 0.9700 . ?
C1 H5 0.9700 . ?
C2 C1 1.513(3) . ?
C2 H6 0.9700 . ?
C2 H7 0.9700 . ?
C3 C1 1.525(3) . ?
C3 H9 0.9700 . ?
C3 H10 0.9700 . ?
C4 H14 0.9700 . ?
C4 H16 0.9700 . ?
C4 C5 1.514(3) . ?
C5 H17 0.9700 . ?
C5 H18 0.9700 . ?
C5 C6 1.516(3) . ?
C6 H22 0.9700 . ?
C6 H23 0.9700 . ?

loop_
_geom_torsion_atom_site_label_1
_geom_torsion_atom_site_label_2
_geom_torsion_atom_site_label_3
_geom_torsion_atom_site_label_4
_geom_torsion
_geom_torsion_site_symmetry_1
_geom_torsion_site_symmetry_2
_geom_torsion_site_symmetry_3
_geom_torsion_site_symmetry_4
_geom_torsion_publ_flag
N1 C2 C1 C3 -175.76(18) . . . . ?
N3 C3 C1 C2 71.0(2) . . . . ?
N3 C4 C5 C6 174.56(19) . . . . ?
C3 N3 C4 C5 -173.52(18) . . . . ?
C4 N3 C3 C1 -178.84(18) . . . . ?
C4 C5 C6 N2 -75.0(3) . . . . ?
